data_2011829
loop_
_publ_author_name
'Suescun, Leopoldo'
'Mombr\'u, Alvaro W.'
'Mariezcurrena, Ra\'ul A.'
'Davyt, Danilo'
'Fern\'andez, Rafael'
'Manta, Eduardo'

_publ_section_title
;
 Two natural products from the algae <i>Laurencia scoparia</i>
;
_journal_issue 3
_journal_name_full 'Acta Crystallographica Section C'
_journal_page_first 286
_journal_page_last 288
_journal_paper_doi 10.1107/S0108270100017935
_journal_volume 57
_journal_year 2001
_chemical_formula_moiety 'C14 H19 Br O2'
_chemical_formula_sum 'C14 H19 Br O2'
_chemical_formula_weight 299.20
_chemical_name_common
;
ma\'ilione
;
_chemical_name_systematic ?
_space_group_IT_number 19
_symmetry_cell_setting orthorhombic
_symmetry_space_group_name_Hall 'P 2ac 2ab'
_symmetry_space_group_name_H-M 'P 21 21 21'
_audit_creation_method SHELXL-97
_cell_angle_alpha 90.00
_cell_angle_beta 90.00
_cell_angle_gamma 90.00
_cell_formula_units_Z 4
_cell_length_a 9.9411(16)
_cell_length_b 18.0364(14)
_cell_length_c 7.3758(18)
_cell_measurement_reflns_used 24
_cell_measurement_temperature 273(2)
_cell_measurement_theta_max 22.09
_cell_measurement_theta_min 10.16
_cell_volume 1322.5(4)
_computing_cell_refinement 'MSC/AFC Diffractometer Control Software'
_computing_data_collection
;MSC/AFC Diffractometer Control Software (Molecular Structure Corporation,
 1993)
;
_computing_data_reduction 'MSC/AFC Diffractometer Control Software'
_computing_molecular_graphics 'ZORTEP (Zsolnai & Pritzkow, 1995)'
_computing_publication_material 'PLATON98 (Spek, 1990)'
_computing_structure_refinement 'SHELXL97 (Sheldrick, 1997)'
_computing_structure_solution 'SHELXS97 (Sheldrick, 1990)'
_diffrn_ambient_temperature 273(2)
_diffrn_measured_fraction_theta_full 1.000
_diffrn_measured_fraction_theta_max 1.000
_diffrn_measurement_device_type 'Rigaku AFC-7S'
_diffrn_measurement_method \q/2\q
_diffrn_radiation_monochromator graphite
_diffrn_radiation_source 'fine-focus sealed tube'
_diffrn_radiation_type MoK\a
_diffrn_radiation_wavelength .71069
_diffrn_reflns_av_R_equivalents .0420
_diffrn_reflns_av_sigmaI/netI .0764
_diffrn_reflns_limit_h_max 12
_diffrn_reflns_limit_h_min -4
_diffrn_reflns_limit_k_max 23
_diffrn_reflns_limit_k_min -17
_diffrn_reflns_limit_l_max 9
_diffrn_reflns_limit_l_min -7
_diffrn_reflns_number 2172
_diffrn_reflns_theta_full 27.50
_diffrn_reflns_theta_max 27.49
_diffrn_reflns_theta_min 2.26
_diffrn_standards_decay_% 0
_diffrn_standards_interval_count 150
_diffrn_standards_number 3
_exptl_absorpt_coefficient_mu 3.097
_exptl_absorpt_correction_T_max .708
_exptl_absorpt_correction_T_min .549
_exptl_absorpt_correction_type 'y scan'
_exptl_absorpt_process_details '(North et al., 1968; Molecular Structure Corporation, 1993)'
_exptl_crystal_colour colourless
_exptl_crystal_density_diffrn 1.503
_exptl_crystal_density_method 'not measured'
_exptl_crystal_description prism
_exptl_crystal_F_000 616
_exptl_crystal_size_max .22
_exptl_crystal_size_mid .15
_exptl_crystal_size_min .12
_refine_diff_density_max .698
_refine_diff_density_min -.743
_refine_ls_abs_structure_details 'Flack (1983)'
_refine_ls_abs_structure_Flack -.03(2)
_refine_ls_extinction_coef .0053(14)
_refine_ls_extinction_method SHELXL97
_refine_ls_goodness_of_fit_ref .936
_refine_ls_hydrogen_treatment constr
_refine_ls_matrix_type full
_refine_ls_number_parameters 158
_refine_ls_number_reflns 2005
_refine_ls_number_restraints 0
_refine_ls_restrained_S_all .936
_refine_ls_R_factor_all .115
_refine_ls_R_factor_gt .044
_refine_ls_shift/su_max <0.001
_refine_ls_shift/su_mean .000
_refine_ls_structure_factor_coef Fsqd
_refine_ls_weighting_details 'w = 1/[\s^2^(Fo^2^)+(0.0766P)^2^] where P = (Fo^2^+2Fc^2^)/3'
_refine_ls_weighting_scheme calc
_refine_ls_wR_factor_ref .128
_reflns_number_gt 1106
_reflns_number_total 2005
_reflns_threshold_expression I>2\s(I)
_cod_data_source_file sx1116.cif
_cod_data_source_block IV
_cod_database_code 2011829
_cod_database_fobs_code 2011829

loop_
_symmetry_equiv_pos_as_xyz
'x, y, z'
'-x+1/2, -y, z+1/2'
'-x, y+1/2, -z+1/2'
'x+1/2, -y+1/2, -z'

loop_
_atom_site_label
_atom_site_fract_x
_atom_site_fract_y
_atom_site_fract_z
_atom_site_U_iso_or_equiv
_atom_site_adp_type
_atom_site_calc_flag
_atom_site_refinement_flags
_atom_site_occupancy
_atom_site_disorder_assembly
_atom_site_disorder_group
_atom_site_type_symbol
Br8 .05566(9) .34591(4) .13905(10) .0713(3) Uani d . 1 . . Br
O3 -.0630(6) -.0922(3) -.1194(7) .0851(16) Uani d . 1 . . O
O9 .0501(7) .2535(2) .5094(6) .0733(16) Uani d . 1 . . O
H9 .0600 .2984 .5194 .110 Uiso calc R 1 . . H
C1 .1285(7) .0459(3) .1051(8) .0520(17) Uani d . 1 . . C
H1 .2181 .0528 .1374 .062 Uiso calc R 1 . . H
C2 .0967(9) -.0168(4) .0189(9) .063(2) Uani d . 1 . . C
H2 .1655 -.0498 -.0092 .076 Uiso calc R 1 . . H
C3 -.0372(9) -.0358(4) -.0322(8) .061(2) Uani d . 1 . . C
C4 -.1442(8) .0159(4) .0287(10) .0599(19) Uani d . 1 . . C
H4A -.1733 .0022 .1497 .072 Uiso calc R 1 . . H
H4B -.2210 .0120 -.0518 .072 Uiso calc R 1 . . H
C5 -.0934(7) .0960(3) .0300(9) .0540(18) Uani d . 1 . . C
H5A -.1649 .1284 .0715 .065 Uiso calc R 1 . . H
H5B -.0701 .1106 -.0927 .065 Uiso calc R 1 . . H
C6 .0305(6) .1060(3) .1536(8) .0438(15) Uani d . 1 . . C
C7 .0991(6) .1854(3) .1231(8) .0442(15) Uani d . 1 . . C
C71 .1309(9) .1966(4) -.0788(9) .065(2) Uani d . 1 . . C
H71A .1913 .2378 -.0926 .098 Uiso calc R 1 . . H
H71B .0491 .2065 -.1437 .098 Uiso calc R 1 . . H
H71C .1721 .1526 -.1264 .098 Uiso calc R 1 . . H
C72 .2312(8) .1901(4) .2275(11) .062(2) Uani d . 1 . . C
H72A .2656 .2397 .2212 .093 Uiso calc R 1 . . H
H72B .2953 .1565 .1752 .093 Uiso calc R 1 . . H
H72C .2160 .1769 .3520 .093 Uiso calc R 1 . . H
C8 -.0046(7) .2432(4) .1848(7) .0489(18) Uani d . 1 . . C
H8 -.0846 .2356 .1096 .059 Uiso calc R 1 . . H
C9 -.0516(8) .2386(3) .3813(8) .0559(17) Uani d . 1 . . C
H9A -.1253 .2739 .3994 .067 Uiso calc R 1 . . H
C10 -.1037(8) .1606(3) .4162(9) .0600(18) Uani d . 1 . . C
H10A -.1188 .1547 .5453 .072 Uiso calc R 1 . . H
H10B -.1897 .1549 .3558 .072 Uiso calc R 1 . . H
C11 -.0116(7) .1003(3) .3532(9) .0473(16) Uani d . 1 . . C
C12 .0263(8) .0448(4) .4605(9) .065(2) Uani d . 1 . . C
H12A -.0046 .0425 .5794 .078 Uiso calc R 1 . . H
H12B .0837 .0082 .4166 .078 Uiso calc R 1 . . H

loop_
_atom_site_aniso_label
_atom_site_aniso_U_11
_atom_site_aniso_U_22
_atom_site_aniso_U_33
_atom_site_aniso_U_12
_atom_site_aniso_U_13
_atom_site_aniso_U_23
Br8 .1013(6) .0493(4) .0632(4) -.0078(4) -.0029(5) .0114(4)
O3 .124(5) .063(3) .069(3) -.017(3) -.012(4) -.014(3)
O9 .124(5) .048(2) .047(2) .004(4) -.016(3) -.001(2)
C1 .053(4) .057(4) .046(4) .011(4) .003(4) -.005(3)
C2 .074(6) .057(4) .059(4) .003(4) .003(4) -.007(4)
C3 .093(6) .048(4) .042(3) -.024(5) -.011(4) -.005(3)
C4 .057(5) .062(4) .061(4) -.012(4) -.005(4) -.006(4)
C5 .057(5) .050(3) .055(4) -.002(3) -.010(4) -.006(3)
C6 .049(4) .045(3) .038(3) .001(3) .002(4) -.002(3)
C7 .044(4) .054(3) .035(3) -.005(3) -.002(3) .005(3)
C71 .084(6) .069(4) .043(3) -.008(5) .015(4) -.005(3)
C72 .062(5) .057(4) .066(4) -.013(4) -.009(4) -.002(4)
C8 .055(4) .055(4) .037(3) .007(3) -.004(3) .001(3)
C9 .073(5) .042(3) .053(4) .006(4) .012(5) .004(3)
C10 .074(5) .053(4) .053(3) .003(4) .021(4) -.003(3)
C11 .061(4) .043(3) .037(3) -.010(3) -.009(4) .002(3)
C12 .090(6) .056(4) .051(4) -.010(4) -.005(4) .005(3)

loop_
_atom_type_symbol
_atom_type_description
_atom_type_scat_dispersion_real
_atom_type_scat_dispersion_imag
_atom_type_scat_source
C C .0033 .0016 'International Tables Vol C Tables 4.2.6.8 and 6.1.1.4'
H H .0000 .0000 'International Tables Vol C Tables 4.2.6.8 and 6.1.1.4'
O O .0106 .0060 'International Tables Vol C Tables 4.2.6.8 and 6.1.1.4'
Br Br -.2901 2.4595 'International Tables Vol C Tables 4.2.6.8 and 6.1.1.4'

loop_
_geom_angle_atom_site_label_1
_geom_angle_atom_site_label_2
_geom_angle_atom_site_label_3
_geom_angle
C9 O9 H9 109.5
C2 C1 C6 124.9(7)
C2 C1 H1 117.6
C6 C1 H1 117.6
C1 C2 C3 123.4(8)
C1 C2 H2 118.3
C3 C2 H2 118.3
O3 C3 C2 122.1(8)
O3 C3 C4 121.9(8)
C2 C3 C4 115.9(5)
C3 C4 C5 111.0(6)
C3 C4 H4A 109.4
C5 C4 H4A 109.4
C3 C4 H4B 109.4
C5 C4 H4B 109.4
H4A C4 H4B 108.0
C4 C5 C6 112.2(6)
C4 C5 H5A 109.2
C6 C5 H5A 109.2
C4 C5 H5B 109.2
C6 C5 H5B 109.2
H5A C5 H5B 107.9
C1 C6 C11 111.0(5)
C1 C6 C5 107.0(5)
C11 C6 C5 109.9(5)
C1 C6 C7 109.7(5)
C11 C6 C7 108.1(5)
C5 C6 C7 111.2(5)
C72 C7 C8 113.0(5)
C72 C7 C71 107.8(6)
C8 C7 C71 109.6(5)
C72 C7 C6 110.2(5)
C8 C7 C6 106.3(5)
C71 C7 C6 110.0(5)
C7 C71 H71A 109.5
C7 C71 H71B 109.5
H71A C71 H71B 109.5
C7 C71 H71C 109.5
H71A C71 H71C 109.5
H71B C71 H71C 109.5
C7 C72 H72A 109.5
C7 C72 H72B 109.5
H72A C72 H72B 109.5
C7 C72 H72C 109.5
H72A C72 H72C 109.5
H72B C72 H72C 109.5
C9 C8 C7 116.7(5)
C9 C8 Br8 107.8(4)
C7 C8 Br8 112.5(4)
C9 C8 H8 106.4
C7 C8 H8 106.4
Br8 C8 H8 106.4
O9 C9 C10 107.8(5)
O9 C9 C8 114.0(6)
C10 C9 C8 108.4(5)
O9 C9 H9A 108.8
C10 C9 H9A 108.8
C8 C9 H9A 108.8
C11 C10 C9 114.3(6)
C11 C10 H10A 108.7
C9 C10 H10A 108.7
C11 C10 H10B 108.7
C9 C10 H10B 108.7
H10A C10 H10B 107.6
C12 C11 C10 122.4(6)
C12 C11 C6 122.9(6)
C10 C11 C6 114.6(5)
C11 C12 H12A 120.0
C11 C12 H12B 120.0
H12A C12 H12B 120.0

loop_
_geom_bond_atom_site_label_1
_geom_bond_atom_site_label_2
_geom_bond_site_symmetry_2
_geom_bond_distance
_geom_bond_publ_flag
Br8 C8 . 1.975(7) ?
O3 C3 . 1.231(7) ?
O9 C9 . 1.409(8) ?
O9 H9 . .82 ?
C1 C2 . 1.335(9) ?
C1 C6 . 1.501(9) ?
C1 H1 . .93 ?
C2 C3 . 1.426(11) ?
C2 H2 . .93 ?
C3 C4 . 1.484(10) ?
C4 C5 . 1.531(9) ?
C4 H4A . .97 ?
C4 H4B . .97 ?
C5 C6 . 1.543(9) ?
C5 H5A . .97 ?
C5 H5B . .97 ?
C6 C11 . 1.534(9) ?
C6 C7 . 1.602(9) ?
C7 C72 . 1.525(10) ?
C7 C8 . 1.535(9) ?
C7 C71 . 1.536(9) ?
C71 H71A . .96 ?
C71 H71B . .96 ?
C71 H71C . .96 ?
C72 H72A . .96 ?
C72 H72B . .96 ?
C72 H72C . .96 ?
C8 C9 . 1.525(8) ?
C8 H8 . .98 ?
C9 C10 . 1.522(9) ?
C9 H9A . .98 ?
C10 C11 . 1.495(9) ?
C10 H10A . .97 ?
C10 H10B . .97 ?
C11 C12 . 1.332(9) ?
C12 H12A . .93 ?
C12 H12B . .93 ?

loop_
_geom_hbond_atom_site_label_D
_geom_hbond_atom_site_label_H
_geom_hbond_atom_site_label_A
_geom_hbond_site_symmetry_A
_geom_hbond_distance_DH
_geom_hbond_distance_HA
_geom_hbond_distance_DA
_geom_hbond_angle_DHA
_geom_hbond_publ_flag
O9 H9 O3 4 .82 2.11 2.902(7) 164 yes

loop_
_geom_torsion_atom_site_label_1
_geom_torsion_atom_site_label_2
_geom_torsion_atom_site_label_3
_geom_torsion_atom_site_label_4
_geom_torsion
C6 C1 C2 C3 -2.5(10)
C1 C2 C3 O3 176.3(6)
C1 C2 C3 C4 -4.6(10)
O3 C3 C4 C5 -146.7(6)
C2 C3 C4 C5 34.2(8)
C3 C4 C5 C6 -58.2(7)
C2 C1 C6 C11 99.9(7)
C2 C1 C6 C5 -20.1(9)
C2 C1 C6 C7 -140.8(6)
C4 C5 C6 C1 49.1(7)
C4 C5 C6 C11 -71.5(7)
C4 C5 C6 C7 168.8(6)
C1 C6 C7 C72 -54.4(7)
C11 C6 C7 C72 66.7(7)
C5 C6 C7 C72 -172.5(5)
C1 C6 C7 C8 -177.2(5)
C11 C6 C7 C8 -56.1(6)
C5 C6 C7 C8 64.7(6)
C1 C6 C7 C71 64.3(7)
C11 C6 C7 C71 -174.7(5)
C5 C6 C7 C71 -53.9(7)
C72 C7 C8 C9 -61.7(8)
C71 C7 C8 C9 178.0(6)
C6 C7 C8 C9 59.2(7)
C72 C7 C8 Br8 63.7(6)
C71 C7 C8 Br8 -56.5(6)
C6 C7 C8 Br8 -175.3(4)
C7 C8 C9 O9 65.6(7)
Br8 C8 C9 O9 -62.2(6)
C7 C8 C9 C10 -54.5(8)
Br8 C8 C9 C10 177.7(5)
O9 C9 C10 C11 -75.4(7)
C8 C9 C10 C11 48.5(8)
C9 C10 C11 C12 128.6(7)
C9 C10 C11 C6 -53.9(8)
C1 C6 C11 C12 -5.6(9)
C5 C6 C11 C12 112.7(7)
C7 C6 C11 C12 -125.8(6)
C1 C6 C11 C10 176.9(6)
C5 C6 C11 C10 -64.9(7)
C7 C6 C11 C10 56.6(7)

loop_
_cod_related_entry_id
_cod_related_entry_database
_cod_related_entry_code
1 ChemSpider 351677
